data_2218552
loop_
_publ_author_name
'Rudd, Martin D.'
'Kokke, Gregory'
'Lindeman, Sergey V.'

_publ_section_title
;
 Bis[(dimethyl-\l^4^-sulfanylidene)oxonium] hexabromidotellurate(IV)
 dimethyl sulfoxide disolvate
;
_journal_coeditor_code TK2262
_journal_issue 6
_journal_name_full 'Acta Crystallographica Section E'
_journal_page_first o1161
_journal_paper_doi 10.1107/S1600536808015468
_journal_volume 64
_journal_year 2008
_chemical_formula_iupac '2C2 H7 O S +, Br6 Te 2-, 2C2 H6 O S'
_chemical_formula_moiety '2(C2 H7 O S +), Br6 Te 2-, 2(C2 H6 O S)'
_chemical_formula_sum 'C8 H26 Br6 O4 S4 Te'
_chemical_formula_weight 921.59
_chemical_melting_point 343
_chemical_name_systematic
;
Bis[(dimethyl-\l^4^-sulfanylidene)oxonium] hexabromidotellurate(IV) dimethyl
sulfoxide disolvate
;
_space_group_IT_number 2
_symmetry_cell_setting triclinic
_symmetry_space_group_name_Hall '-P 1'
_symmetry_space_group_name_H-M 'P -1'
_atom_sites_solution_hydrogens difmap
_atom_sites_solution_primary direct
_atom_sites_solution_secondary difmap
_audit_creation_method SHELXL-97
_cell_angle_alpha 66.2800(10)
_cell_angle_beta 70.7320(10)
_cell_angle_gamma 66.3400(10)
_cell_formula_units_Z 1
_cell_length_a 8.0087(2)
_cell_length_b 9.2428(2)
_cell_length_c 10.5249(3)
_cell_measurement_reflns_used 4736
_cell_measurement_temperature 100(2)
_cell_measurement_theta_max 66
_cell_measurement_theta_min 5
_cell_volume 639.98(3)
_computing_cell_refinement 'SAINT (Bruker, 2005)'
_computing_data_collection 'APEX2 (Bruker, 2005)'
_computing_data_reduction 'SADABS (Bruker, 2005)'
_computing_molecular_graphics 'XP (Bruker, 1998)'
_computing_publication_material 'XCIF in SHELXTL (Sheldrick, 2008)'
_computing_structure_refinement 'SHELXL97 (Sheldrick, 2008)'
_computing_structure_solution 'XS in SHELXTL (Sheldrick, 2008)'
_diffrn_ambient_temperature 100(2)
_diffrn_measured_fraction_theta_full 0.990
_diffrn_measured_fraction_theta_max 0.930
_diffrn_measurement_device_type 'Bruker APEX2 CCD detector'
_diffrn_measurement_method \w
_diffrn_radiation_monochromator graphite
_diffrn_radiation_source 'fine-focus sealed tube'
_diffrn_radiation_type CuK\a
_diffrn_radiation_wavelength 1.54178
_diffrn_reflns_av_R_equivalents 0.023
_diffrn_reflns_av_sigmaI/netI 0.023
_diffrn_reflns_limit_h_max 9
_diffrn_reflns_limit_h_min -8
_diffrn_reflns_limit_k_max 10
_diffrn_reflns_limit_k_min -9
_diffrn_reflns_limit_l_max 12
_diffrn_reflns_limit_l_min 0
_diffrn_reflns_number 5232
_diffrn_reflns_theta_full 66.8
_diffrn_reflns_theta_max 66.8
_diffrn_reflns_theta_min 4.7
_exptl_absorpt_coefficient_mu 23.303
_exptl_absorpt_correction_T_max 0.118
_exptl_absorpt_correction_T_min 0.075
_exptl_absorpt_correction_type numerical
_exptl_absorpt_process_details
;
[based on real shape of the crystal; absorption correction followed by
the application of SADABS (Bruker, 2005)]
;
_exptl_crystal_colour orange
_exptl_crystal_density_diffrn 2.391
_exptl_crystal_density_method 'not measured'
_exptl_crystal_description block
_exptl_crystal_F_000 432
_exptl_crystal_size_max 0.23
_exptl_crystal_size_mid 0.20
_exptl_crystal_size_min 0.16
_refine_diff_density_max 1.02
_refine_diff_density_min -0.68
_refine_ls_extinction_coef 0.00507(17)
_refine_ls_extinction_expression Fc^*^=kFc[1+0.001xFc^2^\l^3^/sin(2\q)]^-1/4^
_refine_ls_extinction_method 'SHELXL97 (Sheldrick, 2008)'
_refine_ls_goodness_of_fit_ref 1.15
_refine_ls_hydrogen_treatment refall
_refine_ls_matrix_type full
_refine_ls_number_parameters 159
_refine_ls_number_reflns 2112
_refine_ls_number_restraints 0
_refine_ls_restrained_S_all 1.15
_refine_ls_R_factor_all 0.021
_refine_ls_R_factor_gt 0.021
_refine_ls_shift/su_max 0.004
_refine_ls_shift/su_mean 0.000
_refine_ls_structure_factor_coef Fsqd
_refine_ls_weighting_details 'calc w=1/[\s^2^(Fo^2^)+(0.0268P)^2^+1.1408P] where P=(Fo^2^+2Fc^2^)/3'
_refine_ls_weighting_scheme calc
_refine_ls_wR_factor_gt 0.056
_refine_ls_wR_factor_ref 0.056
_reflns_number_gt 2112
_reflns_number_total 2112
_reflns_threshold_expression I>2\s(I)
_cod_data_source_file tk2262.cif
_cod_data_source_block I
_cod_database_code 2218552
_cod_database_fobs_code 2218552

loop_
_symmetry_equiv_pos_as_xyz
'x, y, z'
'-x, -y, -z'

loop_
_atom_site_type_symbol
_atom_site_label
_atom_site_fract_x
_atom_site_fract_y
_atom_site_fract_z
_atom_site_U_iso_or_equiv
_atom_site_adp_type
_atom_site_calc_flag
_atom_site_refinement_flags
_atom_site_occupancy
Te Te1 0.5000 0.0000 0.5000 0.01240(12) Uani d S 1
Br Br1 0.47203(5) 0.30103(4) 0.30479(4) 0.01875(12) Uani d . 1
Br Br2 0.13998(5) 0.11843(5) 0.62389(4) 0.01970(12) Uani d . 1
Br Br3 0.39388(5) -0.09389(5) 0.33507(4) 0.02004(12) Uani d . 1
S S1 0.72250(12) 0.24280(11) -0.11647(9) 0.0176(2) Uani d . 1
O O1 0.8060(4) 0.2997(3) -0.0395(3) 0.0229(6) Uani d . 1
C C1 0.4776(5) 0.3040(5) -0.0455(4) 0.0213(8) Uani d . 1
H H1A 0.459(7) 0.246(6) 0.054(5) 0.030(12) Uiso d . 1
H H1B 0.440(7) 0.421(7) -0.066(5) 0.032(13) Uiso d . 1
H H1C 0.424(6) 0.263(6) -0.088(5) 0.026(12) Uiso d . 1
C C2 0.7743(6) 0.0237(5) -0.0301(4) 0.0215(8) Uani d . 1
H H2A 0.700(7) -0.016(6) -0.060(5) 0.027(11) Uiso d . 1
H H2B 0.741(6) 0.002(6) 0.070(5) 0.027(12) Uiso d . 1
H H2C 0.907(7) -0.020(6) -0.066(5) 0.025(11) Uiso d . 1
S S2 1.03170(12) 0.54942(12) -0.30476(10) 0.0219(2) Uani d . 1
O O2 1.0726(4) 0.4039(4) -0.1636(3) 0.0256(6) Uani d . 1
H H2O 0.985(10) 0.364(9) -0.123(8) 0.07(2) Uiso d . 1
C C3 1.2525(6) 0.5183(6) -0.4190(5) 0.0266(9) Uani d . 1
H H3A 1.340(7) 0.519(6) -0.369(5) 0.029(12) Uiso d . 1
H H3B 1.245(7) 0.614(7) -0.496(6) 0.040(14) Uiso d . 1
H H3C 1.284(8) 0.410(7) -0.440(6) 0.049(15) Uiso d . 1
C C4 1.0161(7) 0.7251(6) -0.2660(6) 0.0321(10) Uani d . 1
H H4A 1.015(7) 0.822(7) -0.346(6) 0.040(14) Uiso d . 1
H H4B 0.913(8) 0.747(7) -0.207(6) 0.043(15) Uiso d . 1
H H4C 1.125(7) 0.695(6) -0.222(5) 0.035(13) Uiso d . 1

loop_
_atom_site_aniso_label
_atom_site_aniso_U_11
_atom_site_aniso_U_22
_atom_site_aniso_U_33
_atom_site_aniso_U_12
_atom_site_aniso_U_13
_atom_site_aniso_U_23
Te1 0.01221(17) 0.01490(18) 0.01250(17) -0.00478(12) -0.00205(12) -0.00641(12)
Br1 0.0217(2) 0.0180(2) 0.0169(2) -0.00800(15) -0.00436(15) -0.00352(15)
Br2 0.0143(2) 0.0229(2) 0.0215(2) -0.00556(15) 0.00073(15) -0.01025(16)
Br3 0.0237(2) 0.0221(2) 0.0211(2) -0.00733(16) -0.00826(16) -0.01003(16)
S1 0.0187(4) 0.0208(4) 0.0158(4) -0.0096(4) -0.0020(3) -0.0059(3)
O1 0.0228(14) 0.0314(15) 0.0234(13) -0.0161(12) -0.0018(11) -0.0118(11)
C1 0.0215(19) 0.026(2) 0.022(2) -0.0115(17) -0.0024(16) -0.0095(17)
C2 0.025(2) 0.0208(19) 0.021(2) -0.0087(17) -0.0077(17) -0.0047(16)
S2 0.0167(4) 0.0226(5) 0.0279(5) -0.0070(4) -0.0058(4) -0.0075(4)
O2 0.0243(15) 0.0295(15) 0.0261(14) -0.0158(13) -0.0052(12) -0.0042(12)
C3 0.026(2) 0.028(2) 0.028(2) -0.0117(18) 0.0002(18) -0.0107(18)
C4 0.024(2) 0.025(2) 0.049(3) -0.0039(18) -0.002(2) -0.021(2)

loop_
_atom_type_symbol
_atom_type_description
_atom_type_scat_dispersion_real
_atom_type_scat_dispersion_imag
_atom_type_scat_source
C C 0.0181 0.0091 'International Tables Vol C Tables 4.2.6.8 and 6.1.1.4'
H H 0.0000 0.0000 'International Tables Vol C Tables 4.2.6.8 and 6.1.1.4'
O O 0.0492 0.0322 'International Tables Vol C Tables 4.2.6.8 and 6.1.1.4'
S S 0.3331 0.5567 'International Tables Vol C Tables 4.2.6.8 and 6.1.1.4'
Br Br -0.6763 1.2805 'International Tables Vol C Tables 4.2.6.8 and 6.1.1.4'
Te Te -0.1759 6.3531 'International Tables Vol C Tables 4.2.6.8 and 6.1.1.4'

loop_
_geom_angle_atom_site_label_1
_geom_angle_atom_site_label_2
_geom_angle_atom_site_label_3
_geom_angle_site_symmetry_1
_geom_angle_site_symmetry_3
_geom_angle
Br1 Te1 Br1 2_656 . 180.0
Br1 Te1 Br3 2_656 . 89.604(11)
Br1 Te1 Br3 . . 90.395(11)
Br1 Te1 Br3 2_656 2_656 90.397(11)
Br1 Te1 Br3 . 2_656 89.604(11)
Br3 Te1 Br3 . 2_656 179.9990(10)
Br1 Te1 Br2 2_656 2_656 89.151(11)
Br1 Te1 Br2 . 2_656 90.849(11)
Br3 Te1 Br2 . 2_656 89.485(12)
Br3 Te1 Br2 2_656 2_656 90.515(11)
Br1 Te1 Br2 2_656 . 90.848(11)
Br1 Te1 Br2 . . 89.151(11)
Br3 Te1 Br2 . . 90.515(11)
Br3 Te1 Br2 2_656 . 89.485(12)
Br2 Te1 Br2 2_656 . 180.0
O1 S1 C2 . . 103.95(17)
O1 S1 C1 . . 104.47(17)
C2 S1 C1 . . 98.62(19)
S1 C1 H1A . . 108(3)
S1 C1 H1B . . 106(3)
H1A C1 H1B . . 113(4)
S1 C1 H1C . . 106(3)
H1A C1 H1C . . 108(4)
H1B C1 H1C . . 117(4)
S1 C2 H2A . . 107(3)
S1 C2 H2B . . 110(3)
H2A C2 H2B . . 110(4)
S1 C2 H2C . . 103(3)
H2A C2 H2C . . 112(4)
H2B C2 H2C . . 114(4)
O2 S2 C3 . . 102.38(19)
O2 S2 C4 . . 102.5(2)
C3 S2 C4 . . 100.2(2)
S2 O2 H2O . . 112(5)
S2 C3 H3A . . 106(3)
S2 C3 H3B . . 107(3)
H3A C3 H3B . . 104(4)
S2 C3 H3C . . 107(3)
H3A C3 H3C . . 115(4)
H3B C3 H3C . . 116(5)
S2 C4 H4A . . 114(3)
S2 C4 H4B . . 107(4)
H4A C4 H4B . . 108(5)
S2 C4 H4C . . 108(3)
H4A C4 H4C . . 110(4)
H4B C4 H4C . . 111(5)

loop_
_geom_bond_atom_site_label_1
_geom_bond_atom_site_label_2
_geom_bond_site_symmetry_2
_geom_bond_distance
Te1 Br1 2_656 2.6865(4)
Te1 Br1 . 2.6865(4)
Te1 Br3 . 2.6956(4)
Te1 Br3 2_656 2.6956(4)
Te1 Br2 2_656 2.7103(4)
Te1 Br2 . 2.7103(4)
S1 O1 . 1.537(3)
S1 C2 . 1.787(4)
S1 C1 . 1.791(4)
C1 H1A . 0.96(5)
C1 H1B . 0.95(5)
C1 H1C . 0.97(5)
C2 H2A . 0.98(5)
C2 H2B . 0.95(5)
C2 H2C . 0.97(5)
S2 O2 . 1.576(3)
S2 C3 . 1.767(4)
S2 C4 . 1.776(4)
O2 H2O . 0.83(7)
C3 H3A . 1.00(5)
C3 H3B . 0.92(6)
C3 H3C . 1.03(6)
C4 H4A . 0.95(6)
C4 H4B . 0.86(6)
C4 H4C . 1.01(5)

loop_
_geom_hbond_atom_site_label_D
_geom_hbond_atom_site_label_H
_geom_hbond_atom_site_label_A
_geom_hbond_distance_DH
_geom_hbond_distance_HA
_geom_hbond_distance_DA
_geom_hbond_angle_DHA
_geom_hbond_publ_flag
O2 H2O O1 0.83(7) 1.62(8) 2.448(4) 175(7) y
